data_1537485
loop_
_publ_author_name
'Juza, R.'
'Mehne, A.'

_publ_section_title
;
 Zur Kristallstruktur der Alkalimetallamide
;
_journal_name_full 'Zeitschrift fuer Anorganische und Allgemeine Chemie'
_journal_page_first 33
_journal_page_last 40
_journal_volume 299
_journal_year 1959
_chemical_formula_sum 'Cs H2 N'
_chemical_name_systematic 'Cs N H2'
_space_group_IT_number 129
_symmetry_space_group_name_Hall 'P 4ab 2ab -1ab'
_symmetry_space_group_name_H-M 'P 4/n m m :1'
_cell_angle_alpha 90
_cell_angle_beta 90
_cell_angle_gamma 90
_cell_formula_units_Z 2
_cell_length_a 5.641
_cell_length_b 5.641
_cell_length_c 4.194
_cell_volume 133.457
_citation_journal_id_ASTM ZAACAB
_cod_data_source_file Juza_ZAACAB_1959_803.cif
_cod_data_source_block H2Cs1N1
_cod_original_cell_volume 133.4568
_cod_original_sg_symbol_Hall '-P 4a 2a (x-1/4,y+1/4,z)'
_cod_original_formula_sum 'H2 Cs1 N1'
_cod_database_code 1537485

loop_
_symmetry_equiv_pos_as_xyz
x,y,z
-y+1/2,x+1/2,z
-x,-y,z
y+1/2,-x+1/2,z
x+1/2,-y+1/2,-z
y,x,-z
-x+1/2,y+1/2,-z
-y,-x,-z
-x+1/2,-y+1/2,-z
y,-x,-z
x+1/2,y+1/2,-z
-y,x,-z
-x,y,z
-y+1/2,-x+1/2,z
x,-y,z
y+1/2,x+1/2,z

loop_
_atom_site_label
_atom_site_type_symbol
_atom_site_fract_x
_atom_site_fract_y
_atom_site_fract_z
_atom_site_occupancy
_atom_site_U_iso_or_equiv
_atom_site_attached_hydrogens
N1 N-3 0 0 0 1 0.0 2
Cs1 Cs+1 0 0.5 0.5 1 0.0 0
